data_4514692
loop_
_publ_author_name
'Yuan, Hairui'
'Guo, Lirong'
'Liu, Fengting'
'Miao, Zechen'
'Feng, Lei'
'Gao, Hongyin'

_publ_section_title
;
 Copper-Catalyzed Tandem O-Vinylation of
 Arylhydroxylamines/[3,3]-Rearrangement/Cyclization: Synthesis of Highly
 Substituted Indoles and Benzoindoles
;
_journal_issue 5
_journal_name_full 'ACS Catalysis'
_journal_page_first 3906
_journal_paper_doi 10.1021/acscatal.9b00470
_journal_volume 9
_journal_year 2019
_chemical_formula_moiety 'C31 H21 N O'
_chemical_formula_sum 'C31 H21 N O'
_chemical_formula_weight 423.49
_space_group_crystal_system orthorhombic
_space_group_IT_number 19
_space_group_name_Hall 'P 2ac 2ab'
_space_group_name_H-M_alt 'P 21 21 21'
_symmetry_space_group_name_Hall 'P 2ac 2ab'
_symmetry_space_group_name_H-M 'P 21 21 21'
_atom_sites_solution_hydrogens geom
_atom_sites_solution_primary dual
_audit_creation_date 2018-11-01
_audit_creation_method
;
Olex2 1.2
(compiled 2018.04.26 svn.r3504 for OlexSys, GUI svn.r5492)
;
_cell_angle_alpha 90
_cell_angle_beta 90
_cell_angle_gamma 90
_cell_formula_units_Z 4
_cell_length_a 8.1125(2)
_cell_length_b 12.1517(4)
_cell_length_c 23.1044(7)
_cell_measurement_reflns_used 3478
_cell_measurement_temperature 298(2)
_cell_measurement_theta_max 75.6840
_cell_measurement_theta_min 3.7750
_cell_volume 2277.65(12)
_computing_cell_refinement 'CrystalClear-SM Expert 2.0 r7 (Rigaku, 2011)'
_computing_data_collection 'CrystalClear-SM Expert 2.0 r7 (Rigaku, 2011)'
_computing_data_reduction 'CrystalClear-SM Expert 2.0 r7 (Rigaku, 2011)'
_computing_molecular_graphics 'Olex2 (Dolomanov et al., 2009)'
_computing_publication_material 'Olex2 (Dolomanov et al., 2009)'
_computing_structure_refinement 'XL (Sheldrick, 2008)'
_computing_structure_solution 'XT (Sheldrick, 2015)'
_diffrn_ambient_temperature 298
_diffrn_detector CCD
_diffrn_detector_area_resol_mean 28.5714
_diffrn_detector_type 'Rigaku Saturn724+'
_diffrn_measured_fraction_theta_full 0.988
_diffrn_measured_fraction_theta_max 0.988
_diffrn_measurement_details
;
List of Runs (angles in degrees, time in seconds):

  # Type    Start    End  Width  t~exp~   \w     \q     \k     \f   Frames
--------------------------------------------------------------------------
  1  \w     33.00  59.00   1.00    0.10    --   48.45 -32.00 155.00   26
  2  \w    -44.00 -19.00   1.00    1.50    --  -86.25  92.00 126.00   25
  3  \w    -79.00 -54.00   1.00    1.50    --  -86.25  92.00 126.00   25
  4  \w     32.00 100.00   1.00    1.50    --  106.49 -32.00 155.00   68
  5  \w    -61.00  25.00   1.00    0.10    --  -48.45  37.00   0.00   86
  6  \w     61.00 107.00   1.00    1.50    --  106.49 -94.00-150.00   46
  7  \w     34.00 106.00   1.00    1.50    --  106.49 -94.00   0.00   72
  8  \w     92.00 174.00   1.00    1.50    --  106.49 125.00 -60.00   82
  9  \w     45.00  73.00   1.00    1.50    --  106.49-151.00 135.00   28
;
_diffrn_measurement_device 'AFC12 (Right): Kappa 3 circle'
_diffrn_measurement_device_type 'Rigaku Saturn724+ (2x2 bin mode)'
_diffrn_measurement_method 'profile data from \w-scans'
_diffrn_measurement_specimen_support 'Mitegen 50um'
_diffrn_orient_matrix_type 'CrysAlisPro convention (1999,Acta A55,543-557)'
_diffrn_orient_matrix_UB_11 0.0424877000
_diffrn_orient_matrix_UB_12 0.1170480000
_diffrn_orient_matrix_UB_13 0.0209441000
_diffrn_orient_matrix_UB_21 0.0632848000
_diffrn_orient_matrix_UB_22 -0.0474400000
_diffrn_orient_matrix_UB_23 0.0576673000
_diffrn_orient_matrix_UB_31 0.1740451000
_diffrn_orient_matrix_UB_32 -0.0112207000
_diffrn_orient_matrix_UB_33 -0.0259953000
_diffrn_radiation_collimation 0.3
_diffrn_radiation_monochromator Confocal
_diffrn_radiation_probe x-ray
_diffrn_radiation_type CuK\a
_diffrn_radiation_wavelength 1.54184
_diffrn_reflns_av_R_equivalents 0.0457
_diffrn_reflns_av_unetI/netI 0.0556
_diffrn_reflns_Laue_measured_fraction_full 0.988
_diffrn_reflns_Laue_measured_fraction_max 0.988
_diffrn_reflns_limit_h_max 9
_diffrn_reflns_limit_h_min -5
_diffrn_reflns_limit_k_max 13
_diffrn_reflns_limit_k_min -14
_diffrn_reflns_limit_l_max 25
_diffrn_reflns_limit_l_min -27
_diffrn_reflns_number 7365
_diffrn_reflns_point_group_measured_fraction_full 0.937
_diffrn_reflns_point_group_measured_fraction_max 0.937
_diffrn_reflns_theta_full 67.042
_diffrn_reflns_theta_max 67.042
_diffrn_reflns_theta_min 3.826
_diffrn_source 'Rotating Anode'
_diffrn_source_current 24.0
_diffrn_source_power 1.2
_diffrn_source_target Mo
_diffrn_source_type 'Rotating Anode'
_diffrn_source_voltage 50.0
_exptl_absorpt_coefficient_mu 0.576
_exptl_absorpt_correction_T_max 1.00000
_exptl_absorpt_correction_T_min 0.78424
_exptl_absorpt_correction_type multi-scan
_exptl_absorpt_process_details
;
CrysAlisPro 1.171.40.19a (Rigaku Oxford Diffraction, 2018)
Empirical absorption correction using spherical harmonics,
 implemented in SCALE3 ABSPACK scaling algorithm.
;
_exptl_crystal_colour 'clear whiteish colourless'
_exptl_crystal_colour_lustre clear
_exptl_crystal_colour_modifier whiteish
_exptl_crystal_colour_primary colourless
_exptl_crystal_density_diffrn 1.235
_exptl_crystal_description block
_exptl_crystal_F_000 888
_exptl_crystal_size_max 0.06
_exptl_crystal_size_mid 0.05
_exptl_crystal_size_min 0.03
_refine_diff_density_max 0.123
_refine_diff_density_min -0.180
_refine_diff_density_rms 0.039
_refine_ls_abs_structure_details
;
 Flack x determined using 1099 quotients [(I+)-(I-)]/[(I+)+(I-)]
 (Parsons, Flack and Wagner, Acta Cryst. B69 (2013) 249-259).
;
_refine_ls_abs_structure_Flack -0.7(4)
_refine_ls_extinction_method none
_refine_ls_goodness_of_fit_ref 0.933
_refine_ls_hydrogen_treatment constr
_refine_ls_matrix_type full
_refine_ls_number_parameters 298
_refine_ls_number_reflns 3821
_refine_ls_number_restraints 0
_refine_ls_restrained_S_all 0.933
_refine_ls_R_factor_all 0.0541
_refine_ls_R_factor_gt 0.0440
_refine_ls_shift/su_max 0.000
_refine_ls_shift/su_mean 0.000
_refine_ls_structure_factor_coef Fsqd
_refine_ls_weighting_details 'w=1/[\s^2^(Fo^2^)+(0.1000P)^2^] where P=(Fo^2^+2Fc^2^)/3'
_refine_ls_weighting_scheme calc
_refine_ls_wR_factor_gt 0.1159
_refine_ls_wR_factor_ref 0.1371
_reflns_Friedel_coverage 0.648
_reflns_Friedel_fraction_full 0.868
_reflns_Friedel_fraction_max 0.868
_reflns_number_gt 3208
_reflns_number_total 3821
_reflns_threshold_expression 'I > 2\s(I)'
_cod_data_source_file cs9b00470_si_003.cif
_cod_data_source_block 181031a
_cod_database_code 4514692
_shelx_shelxl_version_number 2014/7
_chemical_oxdiff_formula CO
_shelx_space_group_comment
;
The symmetry employed for this shelxl refinement is uniquely defined
by the following loop, which should always be used as a source of
symmetry information in preference to the above space-group names.
They are only intended as comments.
;
_shelx_estimated_absorpt_t_max 0.983
_shelx_estimated_absorpt_t_min 0.966
_reflns_odcompleteness_completeness 98.99
_reflns_odcompleteness_iscentric 1
_reflns_odcompleteness_theta 66.97
_olex2_refinement_description
;
1. Fixed Uiso
 At 1.2 times of:
  All C(H) groups
2.a Aromatic/amide H refined with riding coordinates:
 C1(H1), C2(H2), C3(H3), C4(H4), C6(H6), C8(H8), C9(H9), C10(H10), C11(H11),
 C12(H12), C14(H14), C15(H15), C16(H16), C17(H17), C18(H18), C24(H24), C25(H25),
  C27(H27), C28(H28), C29(H29), C30(H30)
;
_olex2_submission_special_instructions 'No special instructions were received'
_oxdiff_exptl_absorpt_empirical_details
;
Empirical correction (ABSPACK) includes:
- Absorption correction using spherical harmonics
- Frame scaling
;
_oxdiff_exptl_absorpt_empirical_full_max 1.263
_oxdiff_exptl_absorpt_empirical_full_min 0.651

loop_
_space_group_symop_operation_xyz
'x, y, z'
'-x+1/2, -y, z+1/2'
'-x, y+1/2, -z+1/2'
'x+1/2, -y+1/2, -z'

loop_
_atom_site_label
_atom_site_type_symbol
_atom_site_fract_x
_atom_site_fract_y
_atom_site_fract_z
_atom_site_U_iso_or_equiv
_atom_site_adp_type
_atom_site_occupancy
_atom_site_site_symmetry_order
_atom_site_calc_flag
_atom_site_refinement_flags_posn
O1 O 0.4968(4) 0.1319(2) 0.70083(13) 0.0912(8) Uani 1 1 d .
N1 N 0.5649(3) 0.3029(2) 0.67006(11) 0.0547(5) Uani 1 1 d .
C1 C 0.9937(5) 0.5843(4) 0.52883(17) 0.0791(10) Uani 1 1 d .
H1 H 1.0845 0.5665 0.5061 0.095 Uiso 1 1 calc R
C2 C 0.9512(5) 0.6930(3) 0.53650(17) 0.0766(10) Uani 1 1 d .
H2 H 1.0110 0.7483 0.5183 0.092 Uiso 1 1 calc R
C3 C 0.8201(5) 0.7189(3) 0.5711(2) 0.0792(10) Uani 1 1 d .
H3 H 0.7915 0.7922 0.5770 0.095 Uiso 1 1 calc R
C4 C 0.7299(4) 0.6361(3) 0.59747(18) 0.0708(8) Uani 1 1 d .
H4 H 0.6418 0.6545 0.6213 0.085 Uiso 1 1 calc R
C5 C 0.7686(3) 0.5265(2) 0.58884(12) 0.0509(6) Uani 1 1 d .
C6 C 0.9036(4) 0.5017(3) 0.55446(15) 0.0666(8) Uani 1 1 d .
H6 H 0.9334 0.4286 0.5487 0.080 Uiso 1 1 calc R
C7 C 0.8329(3) 0.3932(3) 0.70175(13) 0.0540(6) Uani 1 1 d .
C8 C 0.8622(5) 0.4873(3) 0.7333(2) 0.0793(10) Uani 1 1 d .
H8 H 0.7894 0.5461 0.7306 0.095 Uiso 1 1 calc R
C9 C 0.9992(6) 0.4953(4) 0.7690(2) 0.0930(13) Uani 1 1 d .
H9 H 1.0177 0.5595 0.7900 0.112 Uiso 1 1 calc R
C10 C 1.1065(4) 0.4097(5) 0.77357(18) 0.0837(11) Uani 1 1 d .
H10 H 1.1971 0.4146 0.7981 0.100 Uiso 1 1 calc R
C11 C 1.0799(5) 0.3164(5) 0.7417(2) 0.0907(12) Uani 1 1 d .
H11 H 1.1539 0.2581 0.7441 0.109 Uiso 1 1 calc R
C12 C 0.9449(4) 0.3084(3) 0.70628(18) 0.0748(9) Uani 1 1 d .
H12 H 0.9286 0.2445 0.6849 0.090 Uiso 1 1 calc R
C13 C 0.5967(3) 0.2502(3) 0.77345(13) 0.0589(7) Uani 1 1 d .
C14 C 0.6078(5) 0.3751(5) 0.85368(18) 0.0868(12) Uani 1 1 d .
H14 H 0.5870 0.4441 0.8695 0.104 Uiso 1 1 calc R
C15 C 0.6791(6) 0.2933(6) 0.88664(18) 0.1000(16) Uani 1 1 d .
H15 H 0.7083 0.3079 0.9248 0.120 Uiso 1 1 calc R
C16 C 0.7075(6) 0.1904(6) 0.8638(2) 0.0997(16) Uani 1 1 d .
H16 H 0.7556 0.1360 0.8865 0.120 Uiso 1 1 calc R
C17 C 0.6646(4) 0.1680(4) 0.80749(18) 0.0785(10) Uani 1 1 d .
H17 H 0.6812 0.0980 0.7923 0.094 Uiso 1 1 calc R
C18 C 0.5680(4) 0.3530(3) 0.79678(15) 0.0675(8) Uani 1 1 d .
H18 H 0.5214 0.4079 0.7740 0.081 Uiso 1 1 calc R
C19 C 0.5507(4) 0.2213(3) 0.71336(14) 0.0615(7) Uani 1 1 d .
C20 C 0.6889(3) 0.3837(2) 0.66367(12) 0.0508(6) Uani 1 1 d .
C21 C 0.6616(3) 0.4385(2) 0.61288(12) 0.0493(6) Uani 1 1 d .
C22 C 0.5177(3) 0.3918(2) 0.58585(12) 0.0508(6) Uani 1 1 d .
C23 C 0.4608(3) 0.3082(2) 0.62148(12) 0.0537(6) Uani 1 1 d .
C24 C 0.3209(4) 0.2442(3) 0.60837(15) 0.0651(8) Uani 1 1 d .
H24 H 0.2825 0.1909 0.6339 0.078 Uiso 1 1 calc R
C25 C 0.2442(4) 0.2633(3) 0.55726(17) 0.0709(9) Uani 1 1 d .
H25 H 0.1501 0.2232 0.5481 0.085 Uiso 1 1 calc R
C26 C 0.3032(4) 0.3427(3) 0.51715(15) 0.0615(7) Uani 1 1 d .
C27 C 0.2287(5) 0.3554(4) 0.46175(18) 0.0771(10) Uani 1 1 d .
H27 H 0.1363 0.3136 0.4526 0.093 Uiso 1 1 calc R
C28 C 0.2893(5) 0.4271(4) 0.42195(16) 0.0782(10) Uani 1 1 d .
H28 H 0.2400 0.4325 0.3857 0.094 Uiso 1 1 calc R
C29 C 0.4244(5) 0.4923(3) 0.43517(16) 0.0702(8) Uani 1 1 d .
H29 H 0.4656 0.5410 0.4077 0.084 Uiso 1 1 calc R
C30 C 0.4981(4) 0.4854(3) 0.48875(14) 0.0610(7) Uani 1 1 d .
H30 H 0.5868 0.5310 0.4975 0.073 Uiso 1 1 calc R
C31 C 0.4403(3) 0.4098(2) 0.53077(13) 0.0539(6) Uani 1 1 d .

loop_
_atom_site_aniso_label
_atom_site_aniso_U_11
_atom_site_aniso_U_22
_atom_site_aniso_U_33
_atom_site_aniso_U_23
_atom_site_aniso_U_13
_atom_site_aniso_U_12
O1 0.134(2) 0.0589(14) 0.0807(15) 0.0067(13) -0.0061(16) -0.0300(15)
N1 0.0586(12) 0.0490(12) 0.0564(12) -0.0002(10) 0.0025(10) -0.0090(10)
C1 0.0702(19) 0.089(3) 0.079(2) 0.006(2) 0.0143(16) -0.0152(18)
C2 0.082(2) 0.068(2) 0.079(2) 0.0188(18) -0.0075(18) -0.0291(18)
C3 0.082(2) 0.0494(17) 0.107(3) 0.0083(18) -0.007(2) -0.0126(15)
C4 0.0647(16) 0.0517(17) 0.096(2) -0.0015(17) 0.0082(17) -0.0039(13)
C5 0.0480(12) 0.0473(14) 0.0575(14) 0.0008(12) -0.0063(11) -0.0051(11)
C6 0.0673(17) 0.0587(18) 0.0740(18) 0.0000(15) 0.0122(15) -0.0041(14)
C7 0.0538(12) 0.0525(15) 0.0556(13) 0.0041(12) 0.0005(11) -0.0060(12)
C8 0.077(2) 0.0599(19) 0.101(3) -0.0081(19) -0.0249(19) -0.0024(16)
C9 0.097(3) 0.075(2) 0.107(3) -0.014(2) -0.035(2) -0.015(2)
C10 0.0580(16) 0.113(3) 0.080(2) 0.004(2) -0.0119(16) -0.012(2)
C11 0.068(2) 0.104(3) 0.100(3) -0.004(3) -0.015(2) 0.020(2)
C12 0.0656(16) 0.073(2) 0.086(2) -0.0174(19) -0.0075(16) 0.0104(16)
C13 0.0518(13) 0.0654(18) 0.0595(15) 0.0085(14) 0.0097(12) -0.0045(13)
C14 0.082(2) 0.108(3) 0.070(2) -0.017(2) 0.0079(18) -0.002(2)
C15 0.087(2) 0.152(5) 0.062(2) 0.000(3) -0.0025(19) -0.013(3)
C16 0.092(3) 0.129(5) 0.077(2) 0.034(3) -0.013(2) -0.001(3)
C17 0.0743(19) 0.084(3) 0.078(2) 0.018(2) 0.0048(17) 0.0036(18)
C18 0.0590(15) 0.076(2) 0.0671(17) -0.0072(16) 0.0064(14) 0.0059(15)
C19 0.0683(16) 0.0539(16) 0.0623(16) 0.0030(14) 0.0069(13) -0.0086(14)
C20 0.0502(13) 0.0455(14) 0.0568(13) -0.0004(12) 0.0017(11) -0.0051(11)
C21 0.0456(12) 0.0436(13) 0.0587(14) -0.0016(11) 0.0008(10) -0.0039(10)
C22 0.0500(12) 0.0439(13) 0.0585(14) -0.0069(11) 0.0032(11) -0.0003(11)
C23 0.0535(13) 0.0507(15) 0.0570(14) -0.0075(12) 0.0040(11) -0.0058(12)
C24 0.0640(16) 0.0624(18) 0.0689(18) -0.0076(14) 0.0072(14) -0.0157(14)
C25 0.0599(16) 0.069(2) 0.084(2) -0.0131(17) -0.0013(15) -0.0187(15)
C26 0.0569(15) 0.0580(17) 0.0698(17) -0.0163(14) -0.0068(14) 0.0002(13)
C27 0.0778(19) 0.074(2) 0.079(2) -0.0172(19) -0.0201(18) -0.0038(17)
C28 0.094(2) 0.071(2) 0.0698(19) -0.0134(18) -0.0268(18) 0.008(2)
C29 0.085(2) 0.0594(18) 0.0660(17) 0.0013(15) -0.0066(16) 0.0138(17)
C30 0.0671(16) 0.0494(15) 0.0665(16) -0.0015(13) -0.0052(14) 0.0040(13)
C31 0.0532(13) 0.0452(14) 0.0634(15) -0.0105(13) -0.0049(11) 0.0079(11)

loop_
_atom_type_symbol
_atom_type_description
_atom_type_scat_dispersion_real
_atom_type_scat_dispersion_imag
_atom_type_scat_source
C C 0.0181 0.0091 'International Tables Vol C Tables 4.2.6.8 and 6.1.1.4'
H H 0.0000 0.0000 'International Tables Vol C Tables 4.2.6.8 and 6.1.1.4'
N N 0.0311 0.0180 'International Tables Vol C Tables 4.2.6.8 and 6.1.1.4'
O O 0.0492 0.0322 'International Tables Vol C Tables 4.2.6.8 and 6.1.1.4'

loop_
_geom_angle_atom_site_label_1
_geom_angle_atom_site_label_2
_geom_angle_atom_site_label_3
_geom_angle
C20 N1 C19 128.3(3)
C23 N1 C19 123.2(2)
C23 N1 C20 108.2(2)
C2 C1 C6 120.7(4)
C3 C2 C1 119.4(3)
C2 C3 C4 120.1(4)
C5 C4 C3 121.1(3)
C4 C5 C6 118.1(3)
C4 C5 C21 120.4(3)
C6 C5 C21 121.3(3)
C1 C6 C5 120.5(3)
C8 C7 C12 117.8(3)
C8 C7 C20 121.3(3)
C12 C7 C20 120.8(3)
C7 C8 C9 120.8(4)
C10 C9 C8 120.3(4)
C9 C10 C11 119.4(3)
C10 C11 C12 120.4(4)
C11 C12 C7 121.3(4)
C17 C13 C19 117.5(3)
C18 C13 C17 119.9(3)
C18 C13 C19 122.6(3)
C15 C14 C18 118.9(5)
C16 C15 C14 120.9(4)
C17 C16 C15 120.0(5)
C16 C17 C13 119.7(5)
C14 C18 C13 120.6(4)
O1 C19 N1 119.5(3)
O1 C19 C13 122.0(3)
N1 C19 C13 118.5(3)
N1 C20 C7 124.0(2)
C21 C20 N1 108.2(2)
C21 C20 C7 127.3(2)
C20 C21 C5 125.2(2)
C20 C21 C22 108.1(2)
C22 C21 C5 126.6(3)
C23 C22 C21 107.5(2)
C23 C22 C31 119.5(3)
C31 C22 C21 132.7(3)
N1 C23 C24 129.1(3)
C22 C23 N1 107.9(2)
C22 C23 C24 123.0(3)
C25 C24 C23 117.6(3)
C24 C25 C26 122.0(3)
C25 C26 C27 121.1(3)
C31 C26 C25 120.7(3)
C31 C26 C27 118.1(3)
C28 C27 C26 121.6(3)
C27 C28 C29 120.2(3)
C30 C29 C28 120.4(4)
C29 C30 C31 120.8(3)
C26 C31 C22 117.0(3)
C26 C31 C30 118.8(3)
C30 C31 C22 124.2(3)

loop_
_geom_bond_atom_site_label_1
_geom_bond_atom_site_label_2
_geom_bond_distance
O1 C19 1.206(4)
N1 C19 1.414(4)
N1 C20 1.413(4)
N1 C23 1.406(4)
C1 C2 1.376(6)
C1 C6 1.376(5)
C2 C3 1.367(6)
C3 C4 1.385(5)
C4 C5 1.383(5)
C5 C6 1.386(4)
C5 C21 1.485(4)
C7 C8 1.377(5)
C7 C12 1.378(5)
C7 C20 1.467(4)
C8 C9 1.388(6)
C9 C10 1.360(7)
C10 C11 1.369(7)
C11 C12 1.370(6)
C13 C17 1.386(5)
C13 C18 1.381(5)
C13 C19 1.480(5)
C14 C15 1.379(8)
C14 C18 1.380(6)
C15 C16 1.377(9)
C16 C17 1.374(7)
C20 C21 1.367(4)
C21 C22 1.440(4)
C22 C23 1.387(4)
C22 C31 1.436(4)
C23 C24 1.409(4)
C24 C25 1.355(6)
C25 C26 1.421(5)
C26 C27 1.424(5)
C26 C31 1.414(4)
C27 C28 1.359(6)
C28 C29 1.386(6)
C29 C30 1.377(5)
C30 C31 1.417(5)
